data_4033384
loop_
_publ_author_name
'Zhao, Jidong'
'Yang, Shuang'
'Xie, Xin'
'Li, Xiangdong'
'Liu, Yuanhong'

_publ_section_title
;
 Ligand-Effect in Gold(I)-Catalyzed Rautenstrauch Rearrangement: Regio-
 and Stereoselective Synthesis of Bicyclo[3.2.1]octa-3,6-dienes through
 Cyclodimerization of 1-Ethynyl-2-propenyl Esters.
;
_journal_issue 3
_journal_name_full 'The Journal of organic chemistry'
_journal_page_first 1287
_journal_page_last 1297
_journal_paper_doi 10.1021/acs.joc.7b02816
_journal_volume 83
_journal_year 2018
_chemical_formula_sum 'C33 H34 O9 S'
_chemical_formula_weight 606.66
_space_group_crystal_system triclinic
_space_group_IT_number 2
_space_group_name_Hall '-P 1'
_space_group_name_H-M_alt 'P -1'
_symmetry_space_group_name_Hall '-P 1'
_symmetry_space_group_name_H-M 'P -1'
_atom_sites_solution_hydrogens mixed
_audit_creation_method SHELXL-2013
_cell_angle_alpha 97.272(5)
_cell_angle_beta 95.356(6)
_cell_angle_gamma 100.408(5)
_cell_formula_units_Z 2
_cell_length_a 6.6837(18)
_cell_length_b 16.250(5)
_cell_length_c 16.626(4)
_cell_measurement_reflns_used 2769
_cell_measurement_temperature 273(2)
_cell_measurement_theta_max 54.947
_cell_measurement_theta_min 4.975
_cell_volume 1749.2(8)
_computing_cell_refinement 'Bruker SAINT'
_computing_data_collection 'Bruker APEX2'
_computing_data_reduction 'Bruker SAINT'
_computing_molecular_graphics 'Bruker SHELXTL'
_computing_publication_material 'Bruker SHELXTL'
_computing_structure_refinement 'SHELXL-2013 (Sheldrick, 2013)'
_computing_structure_solution 'SHELXS-97 (Sheldrick, 2008)'
_diffrn_ambient_temperature 273(2)
_diffrn_measured_fraction_theta_full 0.958
_diffrn_measured_fraction_theta_max 0.985
_diffrn_measurement_device_type 'Bruker APEX-II CCD'
_diffrn_measurement_method '\f and \w scans'
_diffrn_radiation_type MoK\a
_diffrn_radiation_wavelength 0.71073
_diffrn_reflns_av_R_equivalents 0.0420
_diffrn_reflns_av_unetI/netI 0.0859
_diffrn_reflns_Laue_measured_fraction_full 0.958
_diffrn_reflns_Laue_measured_fraction_max 0.985
_diffrn_reflns_limit_h_max 7
_diffrn_reflns_limit_h_min -7
_diffrn_reflns_limit_k_max 19
_diffrn_reflns_limit_k_min -19
_diffrn_reflns_limit_l_max 17
_diffrn_reflns_limit_l_min -19
_diffrn_reflns_number 11144
_diffrn_reflns_point_group_measured_fraction_full 0.958
_diffrn_reflns_point_group_measured_fraction_max 0.985
_diffrn_reflns_theta_full 25.242
_diffrn_reflns_theta_max 24.999
_diffrn_reflns_theta_min 1.288
_exptl_absorpt_coefficient_mu 0.140
_exptl_absorpt_correction_T_max 0.7456
_exptl_absorpt_correction_T_min 0.5984
_exptl_absorpt_correction_type multi-scan
_exptl_absorpt_process_details sadabs
_exptl_crystal_colour colorless
_exptl_crystal_density_diffrn 1.152
_exptl_crystal_description prismatic
_exptl_crystal_F_000 640
_exptl_crystal_size_max 0.170
_exptl_crystal_size_mid 0.120
_exptl_crystal_size_min 0.070
_platon_squeeze_details
;
;
_refine_diff_density_max 0.239
_refine_diff_density_min -0.221
_refine_diff_density_rms 0.057
_refine_ls_extinction_coef 0.0069(18)
_refine_ls_extinction_expression Fc^*^=kFc[1+0.001xFc^2^\l^3^/sin(2\q)]^-1/4^
_refine_ls_extinction_method SHELXL
_refine_ls_goodness_of_fit_ref 1.086
_refine_ls_hydrogen_treatment mixed
_refine_ls_matrix_type full
_refine_ls_number_parameters 421
_refine_ls_number_reflns 6044
_refine_ls_number_restraints 42
_refine_ls_restrained_S_all 1.091
_refine_ls_R_factor_all 0.1191
_refine_ls_R_factor_gt 0.0641
_refine_ls_shift/su_max 0.000
_refine_ls_shift/su_mean 0.000
_refine_ls_structure_factor_coef Fsqd
_refine_ls_weighting_details 'w=exp[2.0000(sin\q/\l)^2^)]/[\s^2^(Fo^2^)+(0.0982P)^2^] where P=(Fo^2^+2Fc^2^)/3'
_refine_ls_weighting_scheme calc
_refine_ls_wR_factor_gt 0.1634
_refine_ls_wR_factor_ref 0.1871
_reflns_Friedel_coverage 0.000
_reflns_number_gt 3095
_reflns_number_total 6044
_reflns_threshold_expression 'I > 2\s(I)'
_cod_data_source_file jo7b02816_si_005.cif
_cod_data_source_block mo_dm16844_0m
_cod_depositor_comments 'Adding full bibliography for 4033380--4033384.cif.'
_cod_database_code 4033384
_shelx_space_group_comment
; 
The symmetry employed for this shelxl refinement is uniquely defined 
by the following loop, which should always be used as a source of 
symmetry information in preference to the above space-group names. 
They are only intended as comments. 
;
_shelx_estimated_absorpt_t_min 0.977
_shelx_estimated_absorpt_t_max 0.990
_shelxl_version_number 2013-4

loop_
_space_group_symop_operation_xyz
'x, y, z'
'-x, -y, -z'

loop_
_atom_site_label
_atom_site_type_symbol
_atom_site_fract_x
_atom_site_fract_y
_atom_site_fract_z
_atom_site_U_iso_or_equiv
_atom_site_adp_type
_atom_site_occupancy
_atom_site_site_symmetry_order
_atom_site_calc_flag
_atom_site_refinement_flags_posn
_atom_site_refinement_flags_adp
_atom_site_refinement_flags_occupancy
_atom_site_disorder_assembly
_atom_site_disorder_group
S1 S 0.0634(5) 0.6495(3) 0.1811(3) 0.0668(7) Uani 0.6 1 d . U P A 1
C31 C -0.334(3) 0.6365(12) 0.1701(13) 0.0713(17) Uani 0.7 1 d . U P A 1
H31 H -0.4656 0.6485 0.1656 0.086 Uiso 0.7 1 calc R U P A 1
S1' S -0.3714(10) 0.6269(5) 0.1654(6) 0.0672(10) Uani 0.4 1 d . U P A 2
C31' C 0.016(5) 0.653(3) 0.177(3) 0.0707(19) Uani 0.3 1 d . U P A 2
H31' H 0.1529 0.6769 0.1766 0.085 Uiso 0.3 1 calc R U P A 2
O1 O 0.6282(3) 1.05183(18) 0.10150(17) 0.0667(8) Uani 1 1 d . . . . .
O2 O 0.3580(4) 0.8895(2) 0.60197(15) 0.0762(9) Uani 1 1 d . . . . .
O3 O 0.6787(4) 0.8143(2) 0.59977(16) 0.0694(8) Uani 1 1 d . . . . .
O4 O 0.8169(4) 0.7640(2) 0.45923(17) 0.0767(9) Uani 1 1 d . . . . .
O5 O 0.5120(4) 1.33803(15) 0.04449(17) 0.0631(7) Uani 1 1 d . . . . .
O6 O 0.2746(4) 1.43098(13) 0.12450(16) 0.0563(7) Uani 1 1 d . . . . .
O7 O -0.0270(4) 1.35787(15) 0.20066(17) 0.0636(7) Uani 1 1 d . . . . .
O8 O -0.2688(4) 0.81884(16) 0.1568(2) 0.0724(9) Uani 1 1 d . . . . .
O9 O 0.0605(3) 0.81586(12) 0.13998(14) 0.0436(6) Uani 1 1 d . . . . .
C1 C 0.4241(5) 1.0652(2) 0.2128(2) 0.0463(8) Uani 1 1 d . . . . .
H1A H 0.4887 1.1225 0.2366 0.056 Uiso 1 1 calc R U . . .
H1B H 0.4769 1.0262 0.2448 0.056 Uiso 1 1 calc R U . . .
C2 C 0.4643(4) 1.04772(19) 0.1249(2) 0.0396(8) Uani 1 1 d . . . . .
C3 C 0.2563(4) 1.02429(18) 0.0729(2) 0.0369(7) Uani 1 1 d . . . . .
H3 H 0.2603 1.0386 0.0175 0.044 Uiso 1 1 calc R U . . .
C4 C 0.1263(4) 1.07419(17) 0.12441(18) 0.0322(7) Uani 1 1 d . . . . .
H4 H -0.0195 1.0505 0.1081 0.039 Uiso 1 1 calc R U . . .
C5 C 0.1924(4) 1.05303(18) 0.21036(19) 0.0359(7) Uani 1 1 d . . . . .
H5 H 0.1549 1.0926 0.2532 0.043 Uiso 1 1 calc R U . . .
C6 C 0.0916(5) 0.96127(19) 0.21645(19) 0.0377(7) Uani 1 1 d . . . . .
H6 H -0.0550 0.9600 0.2186 0.045 Uiso 1 1 calc R U . . .
C7 C 0.1116(4) 0.90462(18) 0.1396(2) 0.0368(7) Uani 1 1 d . . . . .
C8 C 0.1841(4) 0.93104(18) 0.07502(19) 0.0348(7) Uani 1 1 d . . . . .
H8 H 0.1913 0.8920 0.0299 0.042 Uiso 1 1 calc R U . . .
C9 C 0.1741(5) 0.9342(2) 0.2945(2) 0.0456(8) Uani 1 1 d . . . . .
H9 H 0.1217 0.9535 0.3417 0.055 Uiso 1 1 calc R U . . .
C10 C 0.3120(5) 0.8864(2) 0.3034(2) 0.0471(8) Uani 1 1 d . . . . .
H10 H 0.3573 0.8634 0.2559 0.057 Uiso 1 1 calc R U . . .
C11 C 0.4019(5) 0.8656(2) 0.3812(2) 0.0478(9) Uani 1 1 d . . . . .
C12 C 0.3321(5) 0.8899(2) 0.4551(2) 0.0539(9) Uani 1 1 d . . . . .
H12 H 0.2249 0.9193 0.4559 0.065 Uiso 1 1 calc R U . . .
C13 C 0.4203(5) 0.8709(2) 0.5276(2) 0.0545(10) Uani 1 1 d . . . . .
C14 C 0.5842(5) 0.8293(2) 0.5264(2) 0.0507(9) Uani 1 1 d . . . . .
C15 C 0.6550(5) 0.8047(2) 0.4537(2) 0.0519(9) Uani 1 1 d . . . . .
C16 C 0.5638(5) 0.8224(2) 0.3809(2) 0.0513(9) Uani 1 1 d . . . . .
H16 H 0.6110 0.8052 0.3318 0.062 Uiso 1 1 calc R U . . .
C17 C 0.1889(6) 0.9316(4) 0.6062(3) 0.0858(15) Uani 1 1 d . . . . .
H17A H 0.2175 0.9829 0.5827 0.129 Uiso 1 1 calc R U . . .
H17B H 0.1673 0.9450 0.6623 0.129 Uiso 1 1 calc R U . . .
H17C H 0.0681 0.8954 0.5766 0.129 Uiso 1 1 calc R U . . .
C18 C 0.6119(10) 0.7330(4) 0.6199(3) 0.116(2) Uani 1 1 d . . . . .
H18A H 0.4649 0.7199 0.6133 0.175 Uiso 1 1 calc R U . . .
H18B H 0.6627 0.7316 0.6755 0.175 Uiso 1 1 calc R U . . .
H18C H 0.6626 0.6922 0.5844 0.175 Uiso 1 1 calc R U . . .
C19 C 0.8864(7) 0.7321(3) 0.3861(3) 0.0799(13) Uani 1 1 d . . . . .
H19A H 0.7771 0.6919 0.3533 0.120 Uiso 1 1 calc R U . . .
H19B H 0.9993 0.7050 0.3988 0.120 Uiso 1 1 calc R U . . .
H19C H 0.9302 0.7779 0.3565 0.120 Uiso 1 1 calc R U . . .
C20 C 0.1681(4) 1.16897(18) 0.12122(19) 0.0353(7) Uani 1 1 d . . . . .
C21 C 0.3201(5) 1.20716(19) 0.0802(2) 0.0411(8) Uani 1 1 d . . . . .
H21 H 0.3977 1.1743 0.0514 0.049 Uiso 1 1 calc R U . . .
C22 C 0.3593(5) 1.2951(2) 0.0813(2) 0.0453(8) Uani 1 1 d . . . . .
C23 C 0.2387(5) 1.34338(19) 0.1222(2) 0.0439(8) Uani 1 1 d . . . . .
C24 C 0.0840(5) 1.3047(2) 0.1630(2) 0.0447(8) Uani 1 1 d . . . . .
C25 C 0.0497(5) 1.21790(19) 0.1627(2) 0.0409(8) Uani 1 1 d . . . . .
H25 H -0.0533 1.1923 0.1905 0.049 Uiso 1 1 calc R U . . .
C26 C 0.6431(6) 1.2910(3) 0.0045(3) 0.0649(11) Uani 1 1 d . . . . .
H26A H 0.7078 1.2615 0.0428 0.097 Uiso 1 1 calc R U . . .
H26B H 0.7460 1.3287 -0.0167 0.097 Uiso 1 1 calc R U . . .
H26C H 0.5642 1.2509 -0.0395 0.097 Uiso 1 1 calc R U . . .
C27 C 0.2184(8) 1.4582(3) 0.0491(3) 0.0778(13) Uani 1 1 d . . . . .
H27A H 0.2937 1.4357 0.0080 0.117 Uiso 1 1 calc R U . . .
H27B H 0.2492 1.5189 0.0554 0.117 Uiso 1 1 calc R U . . .
H27C H 0.0742 1.4385 0.0329 0.117 Uiso 1 1 calc R U . . .
C28 C -0.1850(7) 1.3224(3) 0.2443(3) 0.0755(13) Uani 1 1 d . . . . .
H28A H -0.2821 1.2797 0.2081 0.113 Uiso 1 1 calc R U . . .
H28B H -0.2528 1.3659 0.2663 0.113 Uiso 1 1 calc R U . . .
H28C H -0.1272 1.2974 0.2880 0.113 Uiso 1 1 calc R U . . .
C29 C -0.1298(5) 0.7816(2) 0.1547(2) 0.0446(8) Uani 1 1 d . . . . .
C30 C -0.1410(5) 0.69299(19) 0.1665(2) 0.0438(8) Uani 1 1 d . . . . .
C32 C -0.2699(8) 0.5507(3) 0.1834(3) 0.0752(10) Uani 1 1 d . U . . .
C33 C -0.0692(8) 0.5590(3) 0.1891(3) 0.0722(10) Uani 1 1 d . U . . .
H32 H -0.369(7) 0.503(3) 0.188(3) 0.094(14) Uiso 1 1 d . . . . .
H33 H 0.014(7) 0.515(3) 0.197(3) 0.106(16) Uiso 1 1 d . . . . .

loop_
_atom_site_aniso_label
_atom_site_aniso_U_11
_atom_site_aniso_U_22
_atom_site_aniso_U_33
_atom_site_aniso_U_23
_atom_site_aniso_U_13
_atom_site_aniso_U_12
S1 0.0776(18) 0.0413(9) 0.0888(14) 0.0175(9) 0.0214(14) 0.0195(12)
C31 0.077(3) 0.047(3) 0.085(3) 0.014(3) 0.004(3) -0.002(3)
S1' 0.065(2) 0.047(2) 0.0833(19) 0.0121(16) 0.0045(18) -0.0063(16)
C31' 0.086(3) 0.042(3) 0.089(3) 0.017(3) 0.016(3) 0.016(3)
O1 0.0379(14) 0.080(2) 0.082(2) 0.0030(15) 0.0191(13) 0.0100(12)
O2 0.0747(17) 0.120(3) 0.0392(16) 0.0000(15) 0.0106(13) 0.0403(17)
O3 0.0762(17) 0.087(2) 0.0455(16) 0.0100(14) -0.0040(13) 0.0222(16)
O4 0.0827(19) 0.101(2) 0.0575(19) 0.0103(15) 0.0099(14) 0.0465(17)
O5 0.0555(14) 0.0441(14) 0.097(2) 0.0243(13) 0.0310(14) 0.0069(12)
O6 0.0685(15) 0.0281(12) 0.0698(18) 0.0075(11) 0.0046(13) 0.0047(11)
O7 0.0744(16) 0.0383(13) 0.087(2) 0.0077(13) 0.0341(15) 0.0222(12)
O8 0.0438(14) 0.0451(15) 0.125(3) 0.0060(15) 0.0058(14) 0.0080(12)
O9 0.0476(13) 0.0262(11) 0.0584(15) 0.0065(10) 0.0113(10) 0.0078(9)
C1 0.0454(18) 0.0393(18) 0.050(2) 0.0044(15) -0.0047(15) 0.0033(15)
C2 0.0296(16) 0.0345(17) 0.056(2) 0.0067(14) 0.0107(15) 0.0074(13)
C3 0.0364(16) 0.0339(16) 0.0402(19) 0.0046(13) 0.0060(13) 0.0064(13)
C4 0.0310(15) 0.0250(14) 0.0418(19) 0.0087(12) 0.0063(13) 0.0050(12)
C5 0.0438(17) 0.0268(15) 0.0385(19) 0.0039(13) 0.0125(14) 0.0067(13)
C6 0.0411(17) 0.0343(16) 0.0414(19) 0.0076(13) 0.0150(14) 0.0100(13)
C7 0.0339(15) 0.0280(15) 0.049(2) 0.0028(14) 0.0063(14) 0.0089(12)
C8 0.0395(16) 0.0285(15) 0.0364(19) -0.0001(13) 0.0098(14) 0.0077(13)
C9 0.063(2) 0.0401(18) 0.040(2) 0.0087(15) 0.0224(16) 0.0159(16)
C10 0.057(2) 0.050(2) 0.037(2) 0.0051(15) 0.0131(16) 0.0128(17)
C11 0.056(2) 0.046(2) 0.041(2) 0.0044(15) 0.0083(16) 0.0093(16)
C12 0.058(2) 0.065(2) 0.041(2) 0.0019(17) 0.0069(17) 0.0213(18)
C13 0.056(2) 0.067(2) 0.039(2) 0.0018(18) 0.0087(17) 0.0107(19)
C14 0.056(2) 0.059(2) 0.036(2) 0.0080(16) 0.0000(16) 0.0096(18)
C15 0.055(2) 0.055(2) 0.048(2) 0.0045(17) 0.0050(17) 0.0176(17)
C16 0.061(2) 0.055(2) 0.041(2) 0.0064(16) 0.0129(17) 0.0158(18)
C17 0.067(3) 0.134(4) 0.058(3) -0.008(3) 0.012(2) 0.038(3)
C18 0.170(6) 0.103(4) 0.078(4) 0.040(3) -0.009(4) 0.025(4)
C19 0.085(3) 0.089(3) 0.073(3) 0.002(2) 0.018(2) 0.038(3)
C20 0.0326(15) 0.0302(15) 0.0429(19) 0.0060(13) 0.0021(13) 0.0061(12)
C21 0.0402(17) 0.0321(16) 0.055(2) 0.0106(14) 0.0125(15) 0.0107(13)
C22 0.0378(17) 0.0408(18) 0.058(2) 0.0122(16) 0.0070(16) 0.0059(14)
C23 0.0499(19) 0.0244(15) 0.057(2) 0.0100(14) -0.0002(16) 0.0052(14)
C24 0.0461(18) 0.0338(17) 0.055(2) 0.0052(15) 0.0062(16) 0.0113(15)
C25 0.0404(17) 0.0329(17) 0.051(2) 0.0097(14) 0.0062(15) 0.0082(14)
C26 0.049(2) 0.067(3) 0.084(3) 0.027(2) 0.021(2) 0.0087(19)
C27 0.115(3) 0.041(2) 0.081(3) 0.022(2) 0.000(3) 0.021(2)
C28 0.086(3) 0.059(3) 0.091(3) 0.002(2) 0.038(3) 0.030(2)
C29 0.0419(18) 0.0346(18) 0.056(2) 0.0020(15) 0.0068(15) 0.0074(15)
C30 0.0521(19) 0.0293(16) 0.049(2) 0.0041(14) 0.0101(15) 0.0031(15)
C32 0.085(2) 0.0479(18) 0.087(2) 0.0145(17) 0.0085(19) -0.0053(19)
C33 0.092(2) 0.0410(16) 0.088(2) 0.0184(16) 0.013(2) 0.0159(18)

loop_
_atom_type_symbol
_atom_type_description
_atom_type_scat_dispersion_real
_atom_type_scat_dispersion_imag
_atom_type_scat_source
C C 0.0033 0.0016 'International Tables Vol C Tables 4.2.6.8 and 6.1.1.4'
H H 0.0000 0.0000 'International Tables Vol C Tables 4.2.6.8 and 6.1.1.4'
O O 0.0106 0.0060 'International Tables Vol C Tables 4.2.6.8 and 6.1.1.4'
S S 0.1246 0.1234 'International Tables Vol C Tables 4.2.6.8 and 6.1.1.4'

loop_
_geom_angle_atom_site_label_1
_geom_angle_atom_site_label_2
_geom_angle_atom_site_label_3
_geom_angle
C33 S1 C30 93.7(3)
C30 C31 C32 103.7(12)
C30 C31 H31 128.1
C32 C31 H31 128.1
C32 S1' C30 93.2(4)
C30 C31' C33 109(2)
C30 C31' H31' 125.4
C33 C31' H31' 125.4
C13 O2 C17 117.8(3)
C14 O3 C18 114.9(3)
C15 O4 C19 118.2(3)
C22 O5 C26 118.0(3)
C23 O6 C27 114.5(3)
C24 O7 C28 117.9(3)
C29 O9 C7 118.9(2)
C2 C1 C5 105.6(2)
C2 C1 H1A 110.6
C5 C1 H1A 110.6
C2 C1 H1B 110.6
C5 C1 H1B 110.6
H1A C1 H1B 108.7
O1 C2 C1 125.9(3)
O1 C2 C3 127.1(3)
C1 C2 C3 107.0(3)
C8 C3 C2 105.2(3)
C8 C3 C4 108.7(2)
C2 C3 C4 101.7(2)
C8 C3 H3 113.4
C2 C3 H3 113.4
C4 C3 H3 113.4
C20 C4 C3 114.6(2)
C20 C4 C5 112.4(2)
C3 C4 C5 100.0(2)
C20 C4 H4 109.8
C3 C4 H4 109.8
C5 C4 H4 109.8
C1 C5 C6 112.6(3)
C1 C5 C4 102.5(2)
C6 C5 C4 109.4(2)
C1 C5 H5 110.7
C6 C5 H5 110.7
C4 C5 H5 110.7
C7 C6 C9 114.6(3)
C7 C6 C5 109.2(2)
C9 C6 C5 111.1(2)
C7 C6 H6 107.2
C9 C6 H6 107.2
C5 C6 H6 107.2
C8 C7 O9 117.9(3)
C8 C7 C6 124.8(3)
O9 C7 C6 117.1(3)
C7 C8 C3 120.7(3)
C7 C8 H8 119.6
C3 C8 H8 119.6
C10 C9 C6 127.4(3)
C10 C9 H9 116.3
C6 C9 H9 116.3
C9 C10 C11 126.6(3)
C9 C10 H10 116.7
C11 C10 H10 116.7
C12 C11 C16 119.0(3)
C12 C11 C10 121.7(3)
C16 C11 C10 119.3(3)
C13 C12 C11 120.9(3)
C13 C12 H12 119.6
C11 C12 H12 119.6
O2 C13 C14 115.8(3)
O2 C13 C12 124.9(3)
C14 C13 C12 119.3(3)
C15 C14 C13 120.5(3)
C15 C14 O3 120.5(3)
C13 C14 O3 119.0(3)
O4 C15 C14 115.8(3)
O4 C15 C16 124.1(3)
C14 C15 C16 120.1(3)
C15 C16 C11 120.2(3)
C15 C16 H16 119.9
C11 C16 H16 119.9
O2 C17 H17A 109.5
O2 C17 H17B 109.5
H17A C17 H17B 109.5
O2 C17 H17C 109.5
H17A C17 H17C 109.5
H17B C17 H17C 109.5
O3 C18 H18A 109.5
O3 C18 H18B 109.5
H18A C18 H18B 109.5
O3 C18 H18C 109.5
H18A C18 H18C 109.5
H18B C18 H18C 109.5
O4 C19 H19A 109.5
O4 C19 H19B 109.5
H19A C19 H19B 109.5
O4 C19 H19C 109.5
H19A C19 H19C 109.5
H19B C19 H19C 109.5
C21 C20 C25 119.5(3)
C21 C20 C4 122.4(3)
C25 C20 C4 118.1(3)
C20 C21 C22 120.7(3)
C20 C21 H21 119.6
C22 C21 H21 119.6
O5 C22 C23 116.5(3)
O5 C22 C21 124.2(3)
C23 C22 C21 119.3(3)
C22 C23 C24 119.9(3)
C22 C23 O6 120.6(3)
C24 C23 O6 119.5(3)
O7 C24 C25 124.7(3)
O7 C24 C23 115.2(3)
C25 C24 C23 120.1(3)
C20 C25 C24 120.4(3)
C20 C25 H25 119.8
C24 C25 H25 119.8
O5 C26 H26A 109.5
O5 C26 H26B 109.5
H26A C26 H26B 109.5
O5 C26 H26C 109.5
H26A C26 H26C 109.5
H26B C26 H26C 109.5
O6 C27 H27A 109.5
O6 C27 H27B 109.5
H27A C27 H27B 109.5
O6 C27 H27C 109.5
H27A C27 H27C 109.5
H27B C27 H27C 109.5
O7 C28 H28A 109.5
O7 C28 H28B 109.5
H28A C28 H28B 109.5
O7 C28 H28C 109.5
H28A C28 H28C 109.5
H28B C28 H28C 109.5
O8 C29 O9 124.2(3)
O8 C29 C30 125.4(3)
O9 C29 C30 110.4(3)
C31' C30 C29 127.1(18)
C31 C30 C29 122.2(9)
C31 C30 S1 114.1(9)
C29 C30 S1 123.6(3)
C31' C30 S1' 111.8(18)
C29 C30 S1' 121.1(4)
C33 C32 C31 110.5(7)
C33 C32 S1' 119.8(4)
C33 C32 H32 129(3)
C31 C32 H32 120(3)
S1' C32 H32 111(3)
C32 C33 C31' 105.9(12)
C32 C33 S1 117.9(4)
C32 C33 H33 128(3)
C31' C33 H33 126(3)
S1 C33 H33 114(3)

loop_
_geom_bond_atom_site_label_1
_geom_bond_atom_site_label_2
_geom_bond_distance
S1 C33 1.602(6)
S1 C30 1.660(5)
C31 C30 1.455(16)
C31 C32 1.57(2)
C31 H31 0.9300
S1' C32 1.562(11)
S1' C30 1.708(7)
C31' C30 1.34(3)
C31' C33 1.58(4)
C31' H31' 0.9300
O1 C2 1.189(4)
O2 C13 1.356(4)
O2 C17 1.426(5)
O3 C14 1.390(4)
O3 C18 1.407(6)
O4 C15 1.369(4)
O4 C19 1.412(5)
O5 C22 1.367(4)
O5 C26 1.420(4)
O6 C23 1.395(4)
O6 C27 1.422(5)
O7 C24 1.367(4)
O7 C28 1.416(5)
O8 C29 1.198(4)
O9 C29 1.350(4)
O9 C7 1.422(4)
C1 C2 1.511(5)
C1 C5 1.521(4)
C1 H1A 0.9700
C1 H1B 0.9700
C2 C3 1.525(4)
C3 C8 1.511(4)
C3 C4 1.537(4)
C3 H3 0.9800
C4 C20 1.523(4)
C4 C5 1.555(4)
C4 H4 0.9800
C5 C6 1.541(4)
C5 H5 0.9800
C6 C7 1.509(4)
C6 C9 1.510(5)
C6 H6 0.9800
C7 C8 1.307(4)
C8 H8 0.9300
C9 C10 1.318(5)
C9 H9 0.9300
C10 C11 1.479(5)
C10 H10 0.9300
C11 C12 1.390(5)
C11 C16 1.393(5)
C12 C13 1.388(5)
C12 H12 0.9300
C13 C14 1.387(5)
C14 C15 1.378(5)
C15 C16 1.390(5)
C16 H16 0.9300
C17 H17A 0.9600
C17 H17B 0.9600
C17 H17C 0.9600
C18 H18A 0.9600
C18 H18B 0.9600
C18 H18C 0.9600
C19 H19A 0.9600
C19 H19B 0.9600
C19 H19C 0.9600
C20 C21 1.375(4)
C20 C25 1.387(4)
C21 C22 1.403(4)
C21 H21 0.9300
C22 C23 1.387(4)
C23 C24 1.389(5)
C24 C25 1.387(4)
C25 H25 0.9300
C26 H26A 0.9600
C26 H26B 0.9600
C26 H26C 0.9600
C27 H27A 0.9600
C27 H27B 0.9600
C27 H27C 0.9600
C28 H28A 0.9600
C28 H28B 0.9600
C28 H28C 0.9600
C29 C30 1.468(5)
C32 C33 1.317(6)
C32 H32 0.94(5)
C33 H33 1.00(5)

loop_
_geom_hbond_atom_site_label_D
_geom_hbond_atom_site_label_H
_geom_hbond_atom_site_label_A
_geom_hbond_distance_DH
_geom_hbond_distance_HA
_geom_hbond_distance_DA
_geom_hbond_angle_DHA
_geom_hbond_site_symmetry_A
C33 H33 O7 1.00(5) 2.53(5) 3.358(5) 141(3) 1_545
C32 H32 O6 0.94(5) 2.52(4) 3.292(5) 139(4) 1_445
C27 H27A O5 0.96 2.44 3.008(5) 118.0 .
C26 H26C O8 0.96 2.63 3.544(5) 160.0 2_575
C6 H6 O8 0.98 2.51 3.017(4) 111.9 .
C3 H3 O1 0.98 2.56 3.224(4) 124.8 2_675
C3 H3 O1 0.98 2.56 3.224(4) 124.8 2_675
C6 H6 O8 0.98 2.51 3.017(4) 111.9 .
C26 H26C O8 0.96 2.63 3.544(5) 160.0 2_575
C27 H27A O5 0.96 2.44 3.008(5) 118.0 .
C32 H32 O6 0.94(5) 2.52(4) 3.292(5) 139(4) 1_445
C33 H33 O7 1.00(5) 2.53(5) 3.358(5) 141(3) 1_545

loop_
_geom_torsion_atom_site_label_1
_geom_torsion_atom_site_label_2
_geom_torsion_atom_site_label_3
_geom_torsion_atom_site_label_4
_geom_torsion
C5 C1 C2 O1 179.0(3)
C5 C1 C2 C3 -0.9(3)
O1 C2 C3 C8 96.2(4)
C1 C2 C3 C8 -83.9(3)
O1 C2 C3 C4 -150.5(3)
C1 C2 C3 C4 29.4(3)
C8 C3 C4 C20 -174.4(2)
C2 C3 C4 C20 75.0(3)
C8 C3 C4 C5 65.2(3)
C2 C3 C4 C5 -45.4(3)
C2 C1 C5 C6 89.8(3)
C2 C1 C5 C4 -27.6(3)
C20 C4 C5 C1 -76.6(3)
C3 C4 C5 C1 45.4(3)
C20 C4 C5 C6 163.8(2)
C3 C4 C5 C6 -74.3(3)
C1 C5 C6 C7 -68.4(3)
C4 C5 C6 C7 44.9(3)
C1 C5 C6 C9 59.0(3)
C4 C5 C6 C9 172.2(2)
C29 O9 C7 C8 -125.7(3)
C29 O9 C7 C6 58.4(4)
C9 C6 C7 C8 -131.8(3)
C5 C6 C7 C8 -6.5(4)
C9 C6 C7 O9 43.7(4)
C5 C6 C7 O9 169.0(2)
O9 C7 C8 C3 -175.4(2)
C6 C7 C8 C3 0.1(5)
C2 C3 C8 C7 76.2(3)
C4 C3 C8 C7 -32.1(4)
C7 C6 C9 C10 22.8(5)
C5 C6 C9 C10 -101.5(4)
C6 C9 C10 C11 175.3(3)
C9 C10 C11 C12 6.1(5)
C9 C10 C11 C16 -172.4(3)
C16 C11 C12 C13 -0.6(5)
C10 C11 C12 C13 -179.1(3)
C17 O2 C13 C14 -179.5(4)
C17 O2 C13 C12 0.2(6)
C11 C12 C13 O2 -177.7(3)
C11 C12 C13 C14 1.9(6)
O2 C13 C14 C15 177.7(3)
C12 C13 C14 C15 -2.0(5)
O2 C13 C14 O3 -3.6(5)
C12 C13 C14 O3 176.7(3)
C18 O3 C14 C15 -84.0(5)
C18 O3 C14 C13 97.2(5)
C19 O4 C15 C14 175.7(4)
C19 O4 C15 C16 -5.0(6)
C13 C14 C15 O4 -179.8(3)
O3 C14 C15 O4 1.4(5)
C13 C14 C15 C16 0.8(5)
O3 C14 C15 C16 -178.0(3)
O4 C15 C16 C11 -178.8(3)
C14 C15 C16 C11 0.6(5)
C12 C11 C16 C15 -0.7(5)
C10 C11 C16 C15 177.8(3)
C3 C4 C20 C21 -4.4(4)
C5 C4 C20 C21 108.8(3)
C3 C4 C20 C25 176.8(3)
C5 C4 C20 C25 -70.0(3)
C25 C20 C21 C22 1.4(5)
C4 C20 C21 C22 -177.5(3)
C26 O5 C22 C23 177.8(3)
C26 O5 C22 C21 -1.9(5)
C20 C21 C22 O5 177.6(3)
C20 C21 C22 C23 -2.1(5)
O5 C22 C23 C24 -178.2(3)
C21 C22 C23 C24 1.5(5)
O5 C22 C23 O6 0.1(5)
C21 C22 C23 O6 179.8(3)
C27 O6 C23 C22 71.8(4)
C27 O6 C23 C24 -110.0(4)
C28 O7 C24 C25 1.7(5)
C28 O7 C24 C23 -179.1(3)
C22 C23 C24 O7 -179.4(3)
O6 C23 C24 O7 2.3(4)
C22 C23 C24 C25 -0.3(5)
O6 C23 C24 C25 -178.6(3)
C21 C20 C25 C24 -0.1(5)
C4 C20 C25 C24 178.8(3)
O7 C24 C25 C20 178.6(3)
C23 C24 C25 C20 -0.5(5)
C7 O9 C29 O8 10.4(5)
C7 O9 C29 C30 -170.2(3)
C33 C31' C30 C31 0(3)
C33 C31' C30 C29 178.8(9)
C33 C31' C30 S1 157(33)
C33 C31' C30 S1' -3(3)
C32 C31 C30 C31' -1(2)
C32 C31 C30 C29 -179.9(6)
C32 C31 C30 S1 -2.5(14)
C32 C31 C30 S1' 111(23)
O8 C29 C30 C31' -169(2)
O9 C29 C30 C31' 11(2)
O8 C29 C30 C31 9.6(11)
O9 C29 C30 C31 -169.8(10)
O8 C29 C30 S1 -167.5(4)
O9 C29 C30 S1 13.1(5)
O8 C29 C30 S1' 12.9(6)
O9 C29 C30 S1' -166.5(4)
C33 S1 C30 C31' -21(31)
C33 S1 C30 C31 2.1(10)
C33 S1 C30 C29 179.4(3)
C33 S1 C30 S1' -1.0(5)
C32 S1' C30 C31' 3(2)
C32 S1' C30 C31 -65(22)
C32 S1' C30 C29 -178.4(4)
C32 S1' C30 S1 2.0(6)
C30 C31 C32 C33 1.9(14)
C30 C31 C32 S1' -162(8)
C30 S1' C32 C33 -2.7(7)
C30 S1' C32 C31 15(7)
C31 C32 C33 C31' -1.9(19)
S1' C32 C33 C31' 1.2(17)
C31 C32 C33 S1 -0.6(10)
S1' C32 C33 S1 2.6(8)
C30 C31' C33 C32 1(3)
C30 C31' C33 S1 -173(10)
C30 S1 C33 C32 -0.8(5)
C30 S1 C33 C31' 5(8)

loop_
_platon_squeeze_void_nr
_platon_squeeze_void_average_x
_platon_squeeze_void_average_y
_platon_squeeze_void_average_z
_platon_squeeze_void_volume
_platon_squeeze_void_count_electrons
_platon_squeeze_void_content
1 0.038 0.500 0.500 319 86 ' '
